data_4305747
loop_
_publ_author_name
'Jingli Xie'

_publ_contact_author_address
;
School of Chemistry
The University of Melbourne
Parkville
Victoria
3010
Australia
;
_publ_contact_author_email XIJ@UNIMELB.EDU.AU
_publ_contact_author_name 'JINGLI XIE'
_publ_section_title
;
Toward a Facile One-Step Construction of Quantum Dots Containing Zn8S Cores
;
_journal_name_full 'Inorganic Chemistry'
_journal_page_first 5564
_journal_page_last 5566
_journal_paper_doi 10.1021/ic800721r
_journal_volume 47
_journal_year 2008
_chemical_formula_sum 'C96 H84 N2 S15 Zn8'
_chemical_formula_weight 2269.51
_chemical_name_systematic
; 
 ? 
;
_space_group_IT_number 14
_symmetry_cell_setting monoclinic
_symmetry_space_group_name_Hall '-P 2yn'
_symmetry_space_group_name_H-M 'P 1 21/n 1'
_atom_sites_solution_hydrogens geom
_atom_sites_solution_primary direct
_atom_sites_solution_secondary difmap
_audit_creation_method SHELXL-97
_cell_angle_alpha 90.00
_cell_angle_beta 106.635(2)
_cell_angle_gamma 90.00
_cell_formula_units_Z 4
_cell_length_a 15.2993(12)
_cell_length_b 24.878(2)
_cell_length_c 26.450(2)
_cell_measurement_temperature 130(2)
_cell_measurement_theta_max 12
_cell_measurement_theta_min 6
_cell_volume 9646.0(13)
_computing_cell_refinement 'SMART (Siemens, 1996)'
_computing_data_collection 'SMART (Siemens, 1996)'
_computing_data_reduction SAINT
_computing_molecular_graphics SHELXTL
_computing_publication_material
;
SHELXTL, PARST (Nardelli, 1995) and PLATON (Spek, 1990)
;
_computing_structure_refinement 'SHELXL-97 (Sheldrick, 1997)'
_computing_structure_solution 'SHELXS-97 (Sheldrick, 1990)'
_diffrn_ambient_temperature 130(2)
_diffrn_measured_fraction_theta_full 0.986
_diffrn_measured_fraction_theta_max 0.986
_diffrn_measurement_device_type 'CCD area detector'
_diffrn_measurement_method '\w scans'
_diffrn_radiation_monochromator graphite
_diffrn_radiation_source 'fine-focus sealed tube'
_diffrn_radiation_type MoK\a
_diffrn_radiation_wavelength 0.71073
_diffrn_reflns_av_R_equivalents 0.0429
_diffrn_reflns_av_sigmaI/netI 0.0585
_diffrn_reflns_limit_h_max 19
_diffrn_reflns_limit_h_min -17
_diffrn_reflns_limit_k_max 32
_diffrn_reflns_limit_k_min -30
_diffrn_reflns_limit_l_max 34
_diffrn_reflns_limit_l_min -25
_diffrn_reflns_number 59261
_diffrn_reflns_theta_full 27.54
_diffrn_reflns_theta_max 27.54
_diffrn_reflns_theta_min 1.15
_exptl_absorpt_coefficient_mu 2.325
_exptl_absorpt_correction_T_max 0.799
_exptl_absorpt_correction_T_min 0.348
_exptl_absorpt_correction_type empirical
_exptl_absorpt_process_details 'SADABS (Sheldrick, 1996)'
_exptl_crystal_colour colorless
_exptl_crystal_density_diffrn 1.563
_exptl_crystal_density_method 'not measured'
_exptl_crystal_description plate
_exptl_crystal_F_000 4616
_exptl_crystal_size_max 0.48
_exptl_crystal_size_mid 0.40
_exptl_crystal_size_min 0.10
_refine_diff_density_max 4.320
_refine_diff_density_min -1.110
_refine_diff_density_rms 0.269
_refine_ls_extinction_method none
_refine_ls_goodness_of_fit_ref 1.130
_refine_ls_hydrogen_treatment constr
_refine_ls_matrix_type full
_refine_ls_number_parameters 1070
_refine_ls_number_reflns 21911
_refine_ls_number_restraints 0
_refine_ls_restrained_S_all 1.130
_refine_ls_R_factor_all 0.1429
_refine_ls_R_factor_gt 0.1274
_refine_ls_shift/su_max 0.001
_refine_ls_shift/su_mean 0.000
_refine_ls_structure_factor_coef Fsqd
_refine_ls_weighting_details 'calc w=1/[\s^2^(Fo^2^)+(0.0843P)^2^+441.5951P] where P=(Fo^2^+2Fc^2^)/3'
_refine_ls_weighting_scheme calc
_refine_ls_wR_factor_gt 0.3206
_refine_ls_wR_factor_ref 0.3292
_reflns_number_gt 18169
_reflns_number_total 21911
_reflns_threshold_expression >2sigma(I)
_cod_data_source_file ic800721r-file003_1.cif
_cod_data_source_block 3
_cod_depositor_comments
;
The following automatic conversions were performed:
'_symmetry_cell_setting' value 'Monoclinic' changed to 'monoclinic'
according to '/home/saulius/struct/CIF-dictionaries/cif_core.dic'
dictionary named 'cif_core.dic' version 2.4.1 from 2010-06-29.

Automatic conversion script
Id: cif_fix_enum 1527 2010-12-29 10:47:43Z saulius 

The following automatic conversions were performed:

'_refine_ls_hydrogen_treatment' value 'constrained' was replaced with
the value 'constr' as specified in the replacement file
'src/cod-tools/trunk/data/replacement-values/replacement_values.lst'.

Automatic conversion script
Id: cif_fix_values 5376 2017-05-30 11:51:03Z andrius 
;
_cod_original_cell_volume 9645.8(13)
_cod_database_code 4305747

loop_
_symmetry_equiv_pos_as_xyz
'x, y, z'
'-x+1/2, y+1/2, -z+1/2'
'-x, -y, -z'
'x-1/2, -y-1/2, z-1/2'

loop_
_atom_site_label
_atom_site_type_symbol
_atom_site_fract_x
_atom_site_fract_y
_atom_site_fract_z
_atom_site_U_iso_or_equiv
_atom_site_adp_type
_atom_site_occupancy
_atom_site_symmetry_multiplicity
_atom_site_calc_flag
_atom_site_refinement_flags
_atom_site_disorder_assembly
_atom_site_disorder_group
Zn1 Zn 0.16516(10) 0.22276(6) 0.18309(6) 0.0226(3) Uani 1 1 d . . .
Zn2 Zn -0.06169(10) 0.20876(6) 0.21859(5) 0.0215(3) Uani 1 1 d . . .
Zn3 Zn 0.15965(10) 0.24188(5) 0.32373(5) 0.0201(3) Uani 1 1 d . . .
Zn4 Zn 0.14806(10) 0.38546(6) 0.35681(6) 0.0225(3) Uani 1 1 d . . .
Zn5 Zn -0.06589(10) 0.30728(6) 0.32763(6) 0.0216(3) Uani 1 1 d . . .
Zn6 Zn 0.04389(9) 0.34574(5) 0.21969(5) 0.0177(3) Uani 1 1 d . . .
Zn7 Zn -0.21378(10) 0.33618(6) 0.18586(6) 0.0237(3) Uani 1 1 d . . .
Zn8 Zn -0.01896(11) 0.16238(6) 0.35418(6) 0.0250(3) Uani 1 1 d . . .
S1 S 0.0072(2) 0.19911(12) 0.15093(12) 0.0224(6) Uani 1 1 d . . .
S2 S 0.2192(3) 0.2014(2) 0.11381(16) 0.0447(10) Uani 1 1 d . . .
S3 S 0.1673(2) 0.31842(12) 0.19103(12) 0.0220(6) Uani 1 1 d . . .
S4 S 0.2205(2) 0.18758(12) 0.27039(12) 0.0241(6) Uani 1 1 d . . .
S5 S -0.0300(3) 0.12919(13) 0.27031(13) 0.0296(7) Uani 1 1 d . . .
S6 S 0.1213(2) 0.20259(11) 0.39557(12) 0.0216(6) Uani 1 1 d . . .
S7 S 0.2494(2) 0.31908(12) 0.34568(12) 0.0223(6) Uani 1 1 d . . .
S8 S 0.0435(2) 0.34896(12) 0.39794(12) 0.0220(6) Uani 1 1 d . . .
S9 S 0.0734(2) 0.42239(12) 0.27427(12) 0.0229(6) Uani 1 1 d . . .
S10 S -0.1694(2) 0.36752(13) 0.27557(13) 0.0240(6) Uani 1 1 d . . .
S11 S -0.3301(2) 0.37764(16) 0.12494(15) 0.0356(8) Uani 1 1 d . . .
S12 S -0.0895(2) 0.35807(12) 0.15191(11) 0.0206(6) Uani 1 1 d . . .
S13 S -0.2122(2) 0.24084(13) 0.19553(12) 0.0247(6) Uani 1 1 d . . .
S14 S -0.1329(2) 0.22826(13) 0.34852(13) 0.0272(7) Uani 1 1 d . . .
S15 S 0.0198(2) 0.27608(11) 0.27377(11) 0.0178(5) Uani 1 1 d . . .
N1 N -0.0396(8) 0.1041(5) 0.4037(4) 0.030(2) Uani 1 1 d . . .
N2 N 0.2200(8) 0.4470(4) 0.4006(4) 0.024(2) Uani 1 1 d . . .
C1 C 0.0007(10) 0.1282(5) 0.1382(5) 0.027(3) Uani 1 1 d . . .
C2 C 0.0728(14) 0.0951(6) 0.1550(7) 0.046(4) Uani 1 1 d . . .
H2 H 0.1286 0.1088 0.1751 0.055 Uiso 1 1 calc R . .
C3 C 0.0643(16) 0.0403(7) 0.1424(6) 0.054(5) Uani 1 1 d . . .
H3 H 0.1148 0.0177 0.1519 0.065 Uiso 1 1 calc R . .
C4 C -0.021(2) 0.0202(8) 0.1154(9) 0.081(8) Uani 1 1 d . . .
H4 H -0.0295 -0.0166 0.1100 0.098 Uiso 1 1 calc R . .
C5 C -0.0920(19) 0.0533(10) 0.0972(11) 0.083(8) Uani 1 1 d . . .
H5 H -0.1479 0.0398 0.0773 0.100 Uiso 1 1 calc R . .
C6 C -0.0820(14) 0.1081(7) 0.1080(8) 0.058(5) Uani 1 1 d . . .
H6 H -0.1310 0.1312 0.0949 0.069 Uiso 1 1 calc R . .
C7 C 0.3246(10) 0.1703(6) 0.1337(6) 0.033(3) Uani 1 1 d . . .
C8 C 0.3762(13) 0.1706(6) 0.0971(7) 0.043(4) Uani 1 1 d . . .
H8 H 0.3541 0.1878 0.0647 0.052 Uiso 1 1 calc R . .
C9 C 0.4623(14) 0.1443(8) 0.1103(8) 0.055(5) Uani 1 1 d . . .
H9 H 0.4971 0.1468 0.0867 0.067 Uiso 1 1 calc R . .
C10 C 0.4965(14) 0.1156(13) 0.1559(8) 0.081(8) Uani 1 1 d . . .
H10A H 0.5514 0.0970 0.1625 0.097 Uiso 1 1 calc R . .
C11 C 0.4410(16) 0.1155(10) 0.1950(10) 0.070(6) Uiso 1 1 d . . .
H11A H 0.4616 0.0989 0.2278 0.084 Uiso 1 1 calc R . .
C12 C 0.3574(12) 0.1417(6) 0.1791(7) 0.045(4) Uani 1 1 d . . .
H12 H 0.3205 0.1395 0.2015 0.054 Uiso 1 1 calc R . .
C13 C 0.1401(9) 0.3448(5) 0.1258(5) 0.023(2) Uani 1 1 d . . .
C14 C 0.1814(10) 0.3924(6) 0.1169(7) 0.036(3) Uani 1 1 d . . .
H14 H 0.2215 0.4101 0.1451 0.043 Uiso 1 1 calc R . .
C15 C 0.1630(11) 0.4141(6) 0.0657(7) 0.041(4) Uani 1 1 d . . .
H15 H 0.1916 0.4456 0.0600 0.050 Uiso 1 1 calc R . .
C16 C 0.1033(12) 0.3886(6) 0.0244(6) 0.040(4) Uani 1 1 d . . .
H16 H 0.0906 0.4030 -0.0094 0.048 Uiso 1 1 calc R . .
C17 C 0.0613(12) 0.3413(6) 0.0326(6) 0.040(4) Uani 1 1 d . . .
H17 H 0.0206 0.3242 0.0043 0.049 Uiso 1 1 calc R . .
C18 C 0.0792(11) 0.3195(5) 0.0820(6) 0.033(3) Uani 1 1 d . . .
H18 H 0.0508 0.2876 0.0868 0.040 Uiso 1 1 calc R . .
C19 C 0.3418(10) 0.2030(5) 0.2964(6) 0.031(3) Uani 1 1 d . . .
C20 C 0.3861(10) 0.2366(6) 0.2706(7) 0.038(3) Uani 1 1 d . . .
H20 H 0.3525 0.2529 0.2394 0.046 Uiso 1 1 calc R . .
C21 C 0.4772(11) 0.2470(8) 0.2888(10) 0.063(6) Uani 1 1 d . . .
H21 H 0.5064 0.2689 0.2702 0.076 Uiso 1 1 calc R . .
C22 C 0.5256(11) 0.2229(7) 0.3373(9) 0.058(6) Uani 1 1 d . . .
H22 H 0.5876 0.2296 0.3516 0.070 Uiso 1 1 calc R . .
C23 C 0.4823(13) 0.1903(8) 0.3628(8) 0.061(6) Uani 1 1 d . . .
H23 H 0.5155 0.1737 0.3939 0.073 Uiso 1 1 calc R . .
C24 C 0.3887(12) 0.1807(7) 0.3438(7) 0.048(4) Uiso 1 1 d . . .
H24 H 0.3588 0.1598 0.3628 0.057 Uiso 1 1 calc R . .
C25 C -0.1331(13) 0.0911(6) 0.2519(6) 0.043(4) Uani 1 1 d . . .
C26 C -0.1350(15) 0.0443(6) 0.2248(8) 0.062(6) Uani 1 1 d . . .
H26 H -0.0844 0.0320 0.2154 0.075 Uiso 1 1 calc R . .
C27 C -0.2228(19) 0.0139(12) 0.2111(11) 0.086(7) Uiso 1 1 d . . .
H27 H -0.2262 -0.0189 0.1937 0.103 Uiso 1 1 calc R . .
C28 C -0.290(2) 0.0304(12) 0.2218(11) 0.088(8) Uiso 1 1 d . . .
H28 H -0.3437 0.0112 0.2090 0.105 Uiso 1 1 calc R . .
C29 C -0.2922(15) 0.0783(10) 0.2535(8) 0.077(8) Uani 1 1 d . . .
H29 H -0.3422 0.0875 0.2650 0.092 Uiso 1 1 calc R . .
C30 C -0.2130(13) 0.1086(9) 0.2646(6) 0.058(6) Uani 1 1 d . . .
H30 H -0.2120 0.1417 0.2811 0.069 Uiso 1 1 calc R . .
C31 C 0.2004(9) 0.1496(5) 0.4215(5) 0.025(3) Uani 1 1 d . . .
C32 C 0.2542(10) 0.1540(5) 0.4725(6) 0.035(3) Uani 1 1 d . . .
H32 H 0.2486 0.1839 0.4924 0.042 Uiso 1 1 calc R . .
C33 C 0.3171(12) 0.1142(7) 0.4948(7) 0.047(4) Uani 1 1 d . . .
H33 H 0.3528 0.1176 0.5296 0.056 Uiso 1 1 calc R . .
C34 C 0.3271(10) 0.0697(6) 0.4658(7) 0.039(4) Uani 1 1 d . . .
H34 H 0.3690 0.0429 0.4807 0.047 Uiso 1 1 calc R . .
C35 C 0.2737(12) 0.0659(6) 0.4144(6) 0.040(4) Uani 1 1 d . . .
H35 H 0.2809 0.0365 0.3942 0.048 Uiso 1 1 calc R . .
C36 C 0.2091(12) 0.1049(6) 0.3918(6) 0.038(3) Uani 1 1 d . . .
H36 H 0.1722 0.1011 0.3573 0.045 Uiso 1 1 calc R . .
C37 C 0.3358(9) 0.3079(5) 0.4063(5) 0.028(3) Uani 1 1 d . . .
C38 C 0.3144(10) 0.2972(6) 0.4530(6) 0.036(3) Uani 1 1 d . . .
H38 H 0.2539 0.2940 0.4531 0.043 Uiso 1 1 calc R . .
C39 C 0.3845(11) 0.2912(6) 0.4998(6) 0.038(3) Uani 1 1 d . . .
H39 H 0.3707 0.2836 0.5311 0.045 Uiso 1 1 calc R . .
C40 C 0.4747(10) 0.2964(6) 0.4999(6) 0.039(4) Uani 1 1 d . . .
H40 H 0.5215 0.2934 0.5312 0.047 Uiso 1 1 calc R . .
C41 C 0.4940(11) 0.3062(7) 0.4530(7) 0.047(4) Uani 1 1 d . . .
H41 H 0.5546 0.3091 0.4530 0.056 Uiso 1 1 calc R . .
C42 C 0.4256(10) 0.3117(6) 0.4058(6) 0.038(3) Uani 1 1 d . . .
H42 H 0.4399 0.3179 0.3745 0.046 Uiso 1 1 calc R . .
C43 C -0.0164(10) 0.4021(6) 0.4189(5) 0.030(3) Uani 1 1 d . . .
C44 C -0.0342(14) 0.4509(6) 0.3931(6) 0.046(4) Uani 1 1 d . . .
H44 H -0.0132 0.4581 0.3641 0.056 Uiso 1 1 calc R . .
C45 C -0.084(2) 0.4892(8) 0.4116(8) 0.078(8) Uani 1 1 d . . .
H45 H -0.1004 0.5210 0.3928 0.094 Uiso 1 1 calc R . .
C46 C -0.1108(17) 0.4816(8) 0.4563(8) 0.068(7) Uani 1 1 d . . .
H46 H -0.1395 0.5092 0.4692 0.082 Uiso 1 1 calc R . .
C47 C -0.0949(13) 0.4336(7) 0.4820(7) 0.047(4) Uani 1 1 d . . .
H47 H -0.1163 0.4270 0.5110 0.056 Uiso 1 1 calc R . .
C48 C -0.0447(10) 0.3936(5) 0.4635(5) 0.031(3) Uani 1 1 d . . .
H48 H -0.0308 0.3612 0.4817 0.038 Uiso 1 1 calc R . .
C49 C 0.1608(10) 0.4580(5) 0.2551(5) 0.025(3) Uani 1 1 d . . .
C50 C 0.2486(10) 0.4384(6) 0.2635(5) 0.030(3) Uani 1 1 d . . .
H50 H 0.2654 0.4049 0.2787 0.036 Uiso 1 1 calc R . .
C51 C 0.3116(11) 0.4713(6) 0.2481(6) 0.040(3) Uani 1 1 d . . .
H51 H 0.3706 0.4584 0.2530 0.047 Uiso 1 1 calc R . .
C52 C 0.2905(12) 0.5204(7) 0.2266(7) 0.046(4) Uani 1 1 d . . .
H52 H 0.3349 0.5415 0.2187 0.056 Uiso 1 1 calc R . .
C53 C 0.2038(14) 0.5385(6) 0.2167(7) 0.051(5) Uani 1 1 d . . .
H53 H 0.1882 0.5715 0.1999 0.062 Uiso 1 1 calc R . .
C54 C 0.1367(12) 0.5085(6) 0.2312(6) 0.037(3) Uani 1 1 d . . .
H54 H 0.0778 0.5218 0.2252 0.044 Uiso 1 1 calc R . .
C55 C -0.2633(9) 0.3680(5) 0.3026(6) 0.030(3) Uani 1 1 d . . .
C56 C -0.3469(10) 0.3813(8) 0.2716(8) 0.050(5) Uani 1 1 d . . .
H56 H -0.3576 0.3872 0.2356 0.059 Uiso 1 1 calc R . .
C57 C -0.4186(11) 0.3859(8) 0.2961(10) 0.063(6) Uani 1 1 d . . .
H57 H -0.4768 0.3951 0.2755 0.075 Uiso 1 1 calc R . .
C58 C -0.4043(14) 0.3770(8) 0.3494(9) 0.056(5) Uani 1 1 d . . .
H58 H -0.4514 0.3794 0.3650 0.067 Uiso 1 1 calc R . .
C59 C -0.3198(15) 0.3649(9) 0.3771(9) 0.066(6) Uani 1 1 d . . .
H59 H -0.3083 0.3591 0.4131 0.079 Uiso 1 1 calc R . .
C60 C -0.2487(14) 0.3603(9) 0.3559(8) 0.058(5) Uani 1 1 d . . .
H60 H -0.1906 0.3521 0.3774 0.070 Uiso 1 1 calc R . .
C61 C -0.4326(9) 0.3615(6) 0.1384(5) 0.031(3) Uani 1 1 d . . .
C62 C -0.4543(11) 0.3084(6) 0.1484(7) 0.039(3) Uani 1 1 d . . .
H62 H -0.4130 0.2813 0.1472 0.047 Uiso 1 1 calc R . .
C63 C -0.5360(11) 0.2940(7) 0.1600(8) 0.052(5) Uani 1 1 d . . .
H63 H -0.5479 0.2588 0.1676 0.063 Uiso 1 1 calc R . .
C64 C -0.5980(10) 0.3355(8) 0.1594(8) 0.053(5) Uani 1 1 d . . .
H64 H -0.6532 0.3275 0.1658 0.064 Uiso 1 1 calc R . .
C65 C -0.5783(12) 0.3894(8) 0.1493(9) 0.057(5) Uani 1 1 d . . .
H65 H -0.6205 0.4164 0.1490 0.068 Uiso 1 1 calc R . .
C66 C -0.4965(11) 0.4017(7) 0.1398(7) 0.044(4) Uani 1 1 d . . .
H66 H -0.4833 0.4373 0.1343 0.053 Uiso 1 1 calc R . .
C67 C -0.0877(8) 0.4287(5) 0.1397(5) 0.024(3) Uani 1 1 d . . .
C68 C -0.1392(10) 0.4654(6) 0.1584(6) 0.032(3) Uani 1 1 d . . .
H68 H -0.1755 0.4537 0.1791 0.038 Uiso 1 1 calc R . .
C69 C -0.1370(12) 0.5192(6) 0.1466(6) 0.039(4) Uani 1 1 d . . .
H69 H -0.1716 0.5433 0.1596 0.047 Uiso 1 1 calc R . .
C70 C -0.0855(12) 0.5379(6) 0.1161(6) 0.039(4) Uani 1 1 d . . .
H70 H -0.0865 0.5742 0.1076 0.047 Uiso 1 1 calc R . .
C71 C -0.0309(11) 0.5021(6) 0.0978(6) 0.034(3) Uani 1 1 d . . .
H71 H 0.0058 0.5148 0.0777 0.041 Uiso 1 1 calc R . .
C72 C -0.0314(9) 0.4471(5) 0.1097(6) 0.029(3) Uani 1 1 d . . .
H72 H 0.0051 0.4231 0.0978 0.035 Uiso 1 1 calc R . .
C73 C -0.2625(9) 0.2101(6) 0.1324(5) 0.026(3) Uani 1 1 d . . .
C74 C -0.2843(11) 0.2385(6) 0.0853(6) 0.037(3) Uani 1 1 d . . .
H74 H -0.2723 0.2751 0.0849 0.045 Uiso 1 1 calc R . .
C75 C -0.3237(11) 0.2116(8) 0.0394(5) 0.045(4) Uani 1 1 d . . .
H75 H -0.3412 0.2310 0.0081 0.054 Uiso 1 1 calc R . .
C76 C -0.3388(10) 0.1569(8) 0.0375(7) 0.047(4) Uani 1 1 d . . .
H76 H -0.3647 0.1393 0.0058 0.056 Uiso 1 1 calc R . .
C77 C -0.3139(15) 0.1298(8) 0.0844(7) 0.062(6) Uani 1 1 d . . .
H77 H -0.3224 0.0928 0.0841 0.074 Uiso 1 1 calc R . .
C78 C -0.2773(14) 0.1546(7) 0.1313(7) 0.053(5) Uani 1 1 d . . .
H78 H -0.2622 0.1349 0.1625 0.064 Uiso 1 1 calc R . .
C79 C -0.1394(11) 0.2252(6) 0.4152(6) 0.037(3) Uani 1 1 d . . .
C80 C -0.2180(13) 0.2009(9) 0.4215(8) 0.055(5) Uani 1 1 d . . .
H80 H -0.2640 0.1897 0.3922 0.066 Uiso 1 1 calc R . .
C81 C -0.2269(15) 0.1937(9) 0.4711(9) 0.064(6) Uani 1 1 d . . .
H81 H -0.2796 0.1785 0.4758 0.077 Uiso 1 1 calc R . .
C82 C -0.1548(19) 0.2099(9) 0.5152(9) 0.073(7) Uani 1 1 d . . .
H82 H -0.1589 0.2033 0.5491 0.087 Uiso 1 1 calc R . .
C83 C -0.0792(13) 0.2350(7) 0.5090(6) 0.044(4) Uani 1 1 d . . .
H83 H -0.0333 0.2466 0.5383 0.053 Uiso 1 1 calc R . .
C84 C -0.0717(11) 0.2431(6) 0.4574(6) 0.035(3) Uani 1 1 d . . .
H84 H -0.0211 0.2606 0.4523 0.042 Uiso 1 1 calc R . .
C85 C -0.0871(12) 0.0592(6) 0.3874(6) 0.039(4) Uani 1 1 d . . .
H85 H -0.0987 0.0487 0.3524 0.047 Uiso 1 1 calc R . .
C86 C -0.1200(11) 0.0275(6) 0.4220(8) 0.045(4) Uani 1 1 d . . .
H86 H -0.1560 -0.0024 0.4091 0.054 Uiso 1 1 calc R . .
C87 C -0.0998(11) 0.0400(7) 0.4733(7) 0.043(4) Uani 1 1 d . . .
C88 C -0.0451(13) 0.0837(7) 0.4910(7) 0.048(4) Uani 1 1 d . . .
H88 H -0.0296 0.0928 0.5266 0.058 Uiso 1 1 calc R . .
C89 C -0.0127(14) 0.1144(6) 0.4571(6) 0.045(4) Uani 1 1 d . . .
H89 H 0.0277 0.1424 0.4703 0.055 Uiso 1 1 calc R . .
C90 C -0.1410(17) 0.0066(9) 0.5094(10) 0.076(7) Uani 1 1 d . . .
H90A H -0.1769 -0.0220 0.4894 0.114 Uiso 1 1 calc R . .
H90B H -0.1790 0.0291 0.5237 0.114 Uiso 1 1 calc R . .
H90C H -0.0929 -0.0082 0.5376 0.114 Uiso 1 1 calc R . .
C91 C 0.2996(12) 0.4395(6) 0.4385(7) 0.051(5) Uani 1 1 d . . .
H91 H 0.3203 0.4045 0.4469 0.061 Uiso 1 1 calc R . .
C92 C 0.3516(12) 0.4817(7) 0.4653(8) 0.051(5) Uani 1 1 d . . .
H92 H 0.4068 0.4749 0.4906 0.061 Uiso 1 1 calc R . .
C93 C 0.3216(11) 0.5336(5) 0.4544(6) 0.034(3) Uani 1 1 d . . .
C94 C 0.2407(13) 0.5403(6) 0.4151(7) 0.049(4) Uani 1 1 d . . .
H94 H 0.2175 0.5747 0.4066 0.058 Uiso 1 1 calc R . .
C95 C 0.1948(13) 0.4979(6) 0.3888(6) 0.045(4) Uani 1 1 d . . .
H95 H 0.1429 0.5044 0.3610 0.054 Uiso 1 1 calc R . .
C96 C 0.3768(14) 0.5797(7) 0.4822(8) 0.057(5) Uani 1 1 d . . .
H96A H 0.4303 0.5664 0.5078 0.085 Uiso 1 1 calc R . .
H96B H 0.3412 0.6005 0.4996 0.085 Uiso 1 1 calc R . .
H96C H 0.3945 0.6018 0.4570 0.085 Uiso 1 1 calc R . .

loop_
_atom_site_aniso_label
_atom_site_aniso_U_11
_atom_site_aniso_U_22
_atom_site_aniso_U_33
_atom_site_aniso_U_23
_atom_site_aniso_U_13
_atom_site_aniso_U_12
Zn1 0.0254(7) 0.0192(7) 0.0228(7) -0.0016(5) 0.0063(6) 0.0017(5)
Zn2 0.0253(7) 0.0196(7) 0.0178(6) 0.0018(5) 0.0035(5) -0.0043(5)
Zn3 0.0245(7) 0.0150(6) 0.0185(6) 0.0009(5) 0.0023(5) 0.0018(5)
Zn4 0.0283(7) 0.0179(7) 0.0198(7) -0.0001(5) 0.0045(6) 0.0000(5)
Zn5 0.0233(7) 0.0224(7) 0.0197(7) 0.0018(5) 0.0070(5) 0.0009(5)
Zn6 0.0199(6) 0.0146(6) 0.0184(6) 0.0017(5) 0.0052(5) -0.0001(5)
Zn7 0.0195(7) 0.0253(7) 0.0257(7) 0.0044(6) 0.0055(5) 0.0000(5)
Zn8 0.0322(8) 0.0196(7) 0.0211(7) 0.0044(5) 0.0045(6) -0.0043(6)
S1 0.0286(15) 0.0198(14) 0.0185(13) -0.0011(11) 0.0060(11) -0.0028(11)
S2 0.041(2) 0.064(3) 0.0319(19) -0.0038(18) 0.0152(16) 0.0101(19)
S3 0.0232(14) 0.0194(14) 0.0244(14) -0.0015(11) 0.0084(11) 0.0005(11)
S4 0.0279(15) 0.0187(14) 0.0225(14) -0.0025(11) 0.0018(12) 0.0039(12)
S5 0.046(2) 0.0192(14) 0.0215(15) 0.0027(12) 0.0065(14) -0.0057(13)
S6 0.0299(15) 0.0140(13) 0.0199(13) 0.0018(10) 0.0055(11) 0.0027(11)
S7 0.0259(15) 0.0169(13) 0.0214(14) 0.0007(11) 0.0026(11) 0.0007(11)
S8 0.0264(15) 0.0205(14) 0.0186(13) 0.0001(11) 0.0055(11) 0.0037(11)
S9 0.0292(15) 0.0177(13) 0.0216(14) -0.0010(11) 0.0071(12) 0.0033(11)
S10 0.0228(14) 0.0246(15) 0.0259(15) 0.0052(12) 0.0090(12) 0.0037(12)
S11 0.0205(15) 0.046(2) 0.0393(19) 0.0145(16) 0.0076(14) 0.0042(14)
S12 0.0198(13) 0.0222(14) 0.0189(13) 0.0054(11) 0.0040(11) -0.0027(11)
S13 0.0244(15) 0.0257(15) 0.0221(14) 0.0051(12) 0.0036(12) -0.0026(12)
S14 0.0295(16) 0.0277(16) 0.0246(15) 0.0052(12) 0.0082(12) -0.0014(13)
S15 0.0220(13) 0.0141(12) 0.0164(12) 0.0006(10) 0.0041(10) -0.0003(10)
N1 0.038(6) 0.025(6) 0.024(5) 0.004(4) 0.003(5) -0.007(5)
N2 0.032(6) 0.017(5) 0.019(5) -0.005(4) 0.002(4) 0.004(4)
C1 0.043(8) 0.020(6) 0.020(6) -0.003(5) 0.013(5) -0.001(5)
C2 0.068(11) 0.030(8) 0.038(9) -0.002(6) 0.014(8) -0.010(8)
C3 0.103(16) 0.031(8) 0.028(8) -0.003(6) 0.017(9) 0.006(9)
C4 0.15(3) 0.020(8) 0.067(14) -0.008(9) 0.017(15) -0.025(12)
C5 0.091(18) 0.057(14) 0.090(18) -0.030(13) 0.007(14) -0.042(13)
C6 0.053(11) 0.030(8) 0.074(13) -0.013(8) -0.007(9) -0.010(8)
C7 0.038(8) 0.035(7) 0.031(7) -0.004(6) 0.019(6) 0.002(6)
C8 0.063(11) 0.032(8) 0.045(9) -0.006(7) 0.031(8) 0.007(7)
C9 0.064(12) 0.054(11) 0.061(12) 0.007(9) 0.038(10) 0.018(9)
C10 0.046(11) 0.16(3) 0.042(11) 0.014(13) 0.022(9) 0.036(14)
C12 0.054(10) 0.032(8) 0.059(11) 0.003(7) 0.031(9) 0.003(7)
C13 0.032(7) 0.014(5) 0.031(6) 0.005(5) 0.020(5) 0.000(5)
C14 0.032(7) 0.022(7) 0.058(10) 0.000(6) 0.021(7) -0.007(6)
C15 0.046(9) 0.024(7) 0.063(11) 0.020(7) 0.031(8) 0.003(6)
C16 0.067(11) 0.030(7) 0.027(7) 0.016(6) 0.022(7) 0.016(7)
C17 0.063(11) 0.031(8) 0.025(7) -0.004(6) 0.011(7) 0.005(7)
C18 0.054(9) 0.019(6) 0.033(7) 0.002(5) 0.022(7) 0.003(6)
C19 0.032(7) 0.020(6) 0.042(8) -0.004(6) 0.011(6) 0.008(5)
C20 0.023(7) 0.042(8) 0.047(9) -0.003(7) 0.007(6) -0.004(6)
C21 0.023(8) 0.049(11) 0.117(19) -0.019(11) 0.019(10) -0.002(7)
C22 0.022(7) 0.045(10) 0.093(15) -0.016(10) -0.008(8) 0.002(7)
C23 0.045(10) 0.049(10) 0.064(12) 0.011(9) -0.025(9) 0.004(8)
C25 0.068(11) 0.027(7) 0.024(7) 0.009(6) -0.002(7) -0.020(7)
C26 0.081(14) 0.014(7) 0.061(12) 0.004(7) -0.029(10) 0.003(8)
C29 0.064(13) 0.098(17) 0.049(11) 0.017(11) -0.013(9) -0.063(13)
C30 0.067(12) 0.074(13) 0.024(7) 0.014(8) 0.000(7) -0.049(11)
C31 0.032(7) 0.013(5) 0.029(7) 0.002(5) 0.005(5) 0.001(5)
C32 0.042(8) 0.018(6) 0.042(8) -0.009(6) 0.007(7) 0.001(6)
C33 0.054(10) 0.036(8) 0.035(8) 0.005(7) -0.013(7) -0.002(7)
C34 0.035(8) 0.032(8) 0.053(9) 0.012(7) 0.017(7) 0.017(6)
C35 0.061(10) 0.026(7) 0.041(8) 0.007(6) 0.028(8) 0.018(7)
C36 0.061(10) 0.021(7) 0.027(7) 0.005(5) 0.006(7) 0.009(6)
C37 0.033(7) 0.019(6) 0.029(7) -0.003(5) 0.005(5) -0.001(5)
C38 0.030(7) 0.045(9) 0.028(7) 0.001(6) 0.000(6) -0.008(6)
C39 0.038(8) 0.042(8) 0.024(7) 0.002(6) -0.006(6) -0.002(6)
C40 0.037(8) 0.029(7) 0.037(8) 0.006(6) -0.011(6) -0.009(6)
C41 0.029(8) 0.055(10) 0.046(9) -0.005(8) -0.007(7) -0.002(7)
C42 0.035(8) 0.042(8) 0.035(8) -0.008(6) 0.008(6) -0.011(6)
C43 0.034(7) 0.031(7) 0.027(7) 0.005(5) 0.011(6) 0.016(6)
C44 0.081(13) 0.034(8) 0.025(7) 0.014(6) 0.018(8) 0.024(8)
C45 0.15(2) 0.044(11) 0.050(11) 0.024(9) 0.046(14) 0.056(13)
C46 0.109(18) 0.049(11) 0.059(12) -0.003(9) 0.045(12) 0.042(12)
C47 0.061(11) 0.049(10) 0.038(9) 0.012(7) 0.027(8) 0.018(8)
C48 0.042(8) 0.023(6) 0.029(7) 0.007(5) 0.010(6) 0.009(6)
C49 0.042(7) 0.013(5) 0.020(6) -0.005(4) 0.009(5) -0.006(5)
C50 0.037(7) 0.031(7) 0.023(6) 0.001(5) 0.012(6) -0.007(6)
C51 0.043(9) 0.039(8) 0.037(8) -0.001(7) 0.012(7) -0.010(7)
C52 0.045(9) 0.049(10) 0.045(9) 0.005(8) 0.014(7) -0.025(8)
C53 0.082(13) 0.026(8) 0.037(9) 0.021(7) 0.003(8) -0.022(8)
C54 0.049(9) 0.026(7) 0.036(8) 0.003(6) 0.011(7) 0.003(6)
C55 0.024(6) 0.023(6) 0.051(9) -0.001(6) 0.022(6) 0.001(5)
C56 0.022(7) 0.062(11) 0.064(11) -0.029(9) 0.012(7) -0.004(7)
C57 0.019(7) 0.056(11) 0.107(18) -0.024(12) 0.009(9) -0.003(7)
C58 0.051(11) 0.048(10) 0.080(14) -0.020(10) 0.038(10) -0.018(8)
C59 0.071(14) 0.080(15) 0.068(13) 0.000(11) 0.055(12) 0.006(11)
C60 0.056(11) 0.085(15) 0.047(10) 0.007(10) 0.036(9) 0.004(10)
C61 0.017(6) 0.052(9) 0.023(6) -0.002(6) 0.002(5) -0.003(6)
C62 0.035(8) 0.037(8) 0.048(9) -0.005(7) 0.017(7) -0.006(6)
C63 0.027(8) 0.043(9) 0.086(14) -0.019(9) 0.016(8) -0.013(7)
C64 0.019(7) 0.063(12) 0.078(13) 0.013(10) 0.017(8) 0.003(7)
C65 0.028(8) 0.058(11) 0.087(15) 0.006(10) 0.019(9) 0.011(8)
C66 0.040(9) 0.042(9) 0.054(10) 0.015(7) 0.020(8) 0.004(7)
C67 0.019(6) 0.016(5) 0.031(7) 0.008(5) -0.002(5) 0.003(4)
C68 0.037(8) 0.026(7) 0.034(7) 0.002(6) 0.014(6) 0.005(6)
C69 0.060(10) 0.037(8) 0.023(7) 0.004(6) 0.016(7) 0.022(7)
C70 0.068(11) 0.018(6) 0.032(7) 0.003(5) 0.015(7) 0.003(6)
C71 0.047(8) 0.026(7) 0.035(8) 0.014(6) 0.020(7) -0.005(6)
C72 0.030(7) 0.025(6) 0.033(7) 0.005(5) 0.010(6) 0.004(5)
C73 0.022(6) 0.034(7) 0.024(6) 0.003(5) 0.008(5) -0.005(5)
C74 0.044(8) 0.034(8) 0.032(7) 0.007(6) 0.007(6) 0.008(6)
C75 0.047(9) 0.075(12) 0.012(6) 0.014(7) 0.006(6) 0.015(8)
C76 0.025(7) 0.079(13) 0.036(8) -0.008(8) 0.009(6) -0.020(8)
C77 0.081(14) 0.054(11) 0.042(10) -0.008(8) 0.002(9) -0.049(11)
C78 0.080(13) 0.045(10) 0.030(8) -0.002(7) 0.009(8) -0.034(9)
C79 0.045(9) 0.036(8) 0.034(8) 0.004(6) 0.017(7) -0.004(7)
C80 0.042(9) 0.077(13) 0.059(11) 0.005(10) 0.035(9) -0.003(9)
C81 0.064(13) 0.077(14) 0.066(13) -0.004(11) 0.042(11) -0.009(11)
C82 0.11(2) 0.066(14) 0.054(12) 0.001(10) 0.049(14) 0.004(13)
C83 0.056(10) 0.044(9) 0.030(8) -0.002(7) 0.011(7) 0.010(8)
C84 0.051(9) 0.023(7) 0.037(8) -0.002(6) 0.023(7) -0.005(6)
C85 0.055(10) 0.024(7) 0.035(8) -0.005(6) 0.007(7) -0.004(6)
C86 0.036(8) 0.024(7) 0.071(12) 0.010(7) 0.007(8) -0.005(6)
C87 0.043(9) 0.040(8) 0.057(10) 0.024(8) 0.034(8) 0.014(7)
C88 0.063(11) 0.048(10) 0.038(9) -0.002(7) 0.023(8) 0.022(9)
C89 0.079(13) 0.031(8) 0.031(8) 0.002(6) 0.023(8) 0.006(8)
C90 0.089(17) 0.060(13) 0.102(18) 0.040(13) 0.065(15) 0.014(12)
C91 0.057(11) 0.022(7) 0.052(10) 0.008(7) -0.019(8) -0.003(7)
C92 0.044(9) 0.039(9) 0.055(11) -0.007(8) -0.010(8) -0.001(7)
C93 0.043(8) 0.018(6) 0.033(7) -0.007(5) -0.003(6) -0.004(6)
C94 0.068(12) 0.020(7) 0.046(9) -0.002(6) -0.003(8) 0.009(7)
C95 0.067(11) 0.024(7) 0.028(7) -0.004(6) -0.014(7) 0.014(7)
C96 0.068(12) 0.032(9) 0.061(12) -0.003(8) 0.001(10) -0.020(8)

loop_
_atom_type_symbol
_atom_type_description
_atom_type_scat_dispersion_real
_atom_type_scat_dispersion_imag
_atom_type_scat_source
C C 0.0033 0.0016 'International Tables Vol C Tables 4.2.6.8 and 6.1.1.4'
H H 0.0000 0.0000 'International Tables Vol C Tables 4.2.6.8 and 6.1.1.4'
N N 0.0061 0.0033 'International Tables Vol C Tables 4.2.6.8 and 6.1.1.4'
S S 0.1246 0.1234 'International Tables Vol C Tables 4.2.6.8 and 6.1.1.4'
Zn Zn 0.2839 1.4301 'International Tables Vol C Tables 4.2.6.8 and 6.1.1.4'

loop_
_geom_angle_atom_site_label_1
_geom_angle_atom_site_label_2
_geom_angle_atom_site_label_3
_geom_angle
_geom_angle_site_symmetry_1
_geom_angle_site_symmetry_3
_geom_angle_publ_flag
S2 Zn1 S4 125.64(15) . . ?
S2 Zn1 S3 107.71(16) . . ?
S4 Zn1 S3 106.75(12) . . ?
S2 Zn1 S1 102.62(14) . . ?
S4 Zn1 S1 107.22(12) . . ?
S3 Zn1 S1 105.26(12) . . ?
S15 Zn2 S1 105.99(12) . . ?
S15 Zn2 S13 103.14(12) . . ?
S1 Zn2 S13 117.41(12) . . ?
S15 Zn2 S5 104.68(12) . . ?
S1 Zn2 S5 107.05(13) . . ?
S13 Zn2 S5 117.15(13) . . ?
S15 Zn3 S4 109.23(12) . . ?
S15 Zn3 S7 102.70(11) . . ?
S4 Zn3 S7 108.58(13) . . ?
S15 Zn3 S6 102.04(12) . . ?
S4 Zn3 S6 118.86(12) . . ?
S7 Zn3 S6 113.91(12) . . ?
N2 Zn4 S7 109.3(3) . . ?
N2 Zn4 S9 106.0(3) . . ?
S7 Zn4 S9 108.86(12) . . ?
N2 Zn4 S8 110.7(3) . . ?
S7 Zn4 S8 110.35(12) . . ?
S9 Zn4 S8 111.52(12) . . ?
S10 Zn5 S15 105.09(12) . . ?
S10 Zn5 S14 114.11(13) . . ?
S15 Zn5 S14 102.97(12) . . ?
S10 Zn5 S8 113.17(12) . . ?
S15 Zn5 S8 103.45(12) . . ?
S14 Zn5 S8 116.14(12) . . ?
S12 Zn6 S3 113.78(12) . . ?
S12 Zn6 S15 108.21(11) . . ?
S3 Zn6 S15 105.47(11) . . ?
S12 Zn6 S9 109.80(12) . . ?
S3 Zn6 S9 113.86(12) . . ?
S15 Zn6 S9 105.11(11) . . ?
S11 Zn7 S13 120.55(14) . . ?
S11 Zn7 S12 100.13(13) . . ?
S13 Zn7 S12 106.41(12) . . ?
S11 Zn7 S10 119.61(14) . . ?
S13 Zn7 S10 103.02(12) . . ?
S12 Zn7 S10 105.51(12) . . ?
N1 Zn8 S5 112.2(3) . . ?
N1 Zn8 S6 107.1(3) . . ?
S5 Zn8 S6 113.88(13) . . ?
N1 Zn8 S14 106.6(4) . . ?
S5 Zn8 S14 109.53(13) . . ?
S6 Zn8 S14 107.12(12) . . ?
C1 S1 Zn2 103.4(4) . . ?
C1 S1 Zn1 107.7(5) . . ?
Zn2 S1 Zn1 109.48(13) . . ?
C7 S2 Zn1 112.4(5) . . ?
C13 S3 Zn6 102.8(4) . . ?
C13 S3 Zn1 106.8(4) . . ?
Zn6 S3 Zn1 109.12(13) . . ?
C19 S4 Zn3 100.9(4) . . ?
C19 S4 Zn1 109.1(5) . . ?
Zn3 S4 Zn1 106.29(13) . . ?
C25 S5 Zn8 105.4(6) . . ?
C25 S5 Zn2 105.5(5) . . ?
Zn8 S5 Zn2 101.56(13) . . ?
C31 S6 Zn8 107.1(4) . . ?
C31 S6 Zn3 108.5(5) . . ?
Zn8 S6 Zn3 101.96(12) . . ?
C37 S7 Zn3 109.1(4) . . ?
C37 S7 Zn4 110.1(5) . . ?
Zn3 S7 Zn4 104.33(13) . . ?
C43 S8 Zn5 105.0(5) . . ?
C43 S8 Zn4 109.5(5) . . ?
Zn5 S8 Zn4 103.15(12) . . ?
C49 S9 Zn4 104.7(4) . . ?
C49 S9 Zn6 104.7(4) . . ?
Zn4 S9 Zn6 102.15(12) . . ?
C55 S10 Zn5 104.9(5) . . ?
C55 S10 Zn7 111.5(5) . . ?
Zn5 S10 Zn7 109.12(13) . . ?
C61 S11 Zn7 108.4(5) . . ?
C67 S12 Zn6 102.3(4) . . ?
C67 S12 Zn7 110.4(4) . . ?
Zn6 S12 Zn7 107.37(12) . . ?
C73 S13 Zn2 103.0(4) . . ?
C73 S13 Zn7 109.5(5) . . ?
Zn2 S13 Zn7 110.20(13) . . ?
C79 S14 Zn5 114.6(5) . . ?
C79 S14 Zn8 98.9(5) . . ?
Zn5 S14 Zn8 103.34(14) . . ?
Zn5 S15 Zn3 111.18(12) . . ?
Zn5 S15 Zn2 109.15(13) . . ?
Zn3 S15 Zn2 109.40(12) . . ?
Zn5 S15 Zn6 109.97(12) . . ?
Zn3 S15 Zn6 109.71(12) . . ?
Zn2 S15 Zn6 107.35(12) . . ?
C85 N1 C89 117.5(13) . . ?
C85 N1 Zn8 123.9(10) . . ?
C89 N1 Zn8 118.0(10) . . ?
C95 N2 C91 116.3(12) . . ?
C95 N2 Zn4 120.4(9) . . ?
C91 N2 Zn4 122.9(9) . . ?
C2 C1 C6 120.0(14) . . ?
C2 C1 S1 122.8(12) . . ?
C6 C1 S1 117.1(12) . . ?
C1 C2 C3 120.2(18) . . ?
C1 C2 H2 119.9 . . ?
C3 C2 H2 119.9 . . ?
C4 C3 C2 119(2) . . ?
C4 C3 H3 120.7 . . ?
C2 C3 H3 120.7 . . ?
C5 C4 C3 120.7(17) . . ?
C5 C4 H4 119.6 . . ?
C3 C4 H4 119.6 . . ?
C4 C5 C6 120(2) . . ?
C4 C5 H5 120.0 . . ?
C6 C5 H5 120.0 . . ?
C1 C6 C5 120.1(19) . . ?
C1 C6 H6 120.0 . . ?
C5 C6 H6 120.0 . . ?
C12 C7 C8 117.9(15) . . ?
C12 C7 S2 125.3(12) . . ?
C8 C7 S2 116.5(12) . . ?
C7 C8 C9 119.4(16) . . ?
C7 C8 H8 120.3 . . ?
C9 C8 H8 120.3 . . ?
C10 C9 C8 123.3(17) . . ?
C10 C9 H9 118.3 . . ?
C8 C9 H9 118.3 . . ?
C9 C10 C11 117.0(19) . . ?
C9 C10 H10A 121.5 . . ?
C11 C10 H10A 121.5 . . ?
C12 C11 C10 116(2) . . ?
C12 C11 H11A 121.9 . . ?
C10 C11 H11A 121.9 . . ?
C7 C12 C11 126.0(17) . . ?
C7 C12 H12 117.0 . . ?
C11 C12 H12 117.0 . . ?
C14 C13 C18 117.8(13) . . ?
C14 C13 S3 119.0(11) . . ?
C18 C13 S3 123.2(9) . . ?
C13 C14 C15 120.7(15) . . ?
C13 C14 H14 119.6 . . ?
C15 C14 H14 119.6 . . ?
C16 C15 C14 119.7(13) . . ?
C16 C15 H15 120.2 . . ?
C14 C15 H15 120.2 . . ?
C15 C16 C17 120.3(13) . . ?
C15 C16 H16 119.9 . . ?
C17 C16 H16 119.9 . . ?
C18 C17 C16 120.7(15) . . ?
C18 C17 H17 119.7 . . ?
C16 C17 H17 119.7 . . ?
C17 C18 C13 120.8(13) . . ?
C17 C18 H18 119.6 . . ?
C13 C18 H18 119.6 . . ?
C24 C19 C20 119.8(15) . . ?
C24 C19 S4 117.9(12) . . ?
C20 C19 S4 122.3(12) . . ?
C21 C20 C19 122.6(18) . . ?
C21 C20 H20 118.7 . . ?
C19 C20 H20 118.7 . . ?
C20 C21 C22 117(2) . . ?
C20 C21 H21 121.4 . . ?
C22 C21 H21 121.4 . . ?
C23 C22 C21 120.3(16) . . ?
C23 C22 H22 119.8 . . ?
C21 C22 H22 119.8 . . ?
C22 C23 C24 121.6(17) . . ?
C22 C23 H23 119.2 . . ?
C24 C23 H23 119.2 . . ?
C19 C24 C23 118.3(17) . . ?
C19 C24 H24 120.8 . . ?
C23 C24 H24 120.8 . . ?
C26 C25 C30 119.6(17) . . ?
C26 C25 S5 118.7(17) . . ?
C30 C25 S5 121.7(13) . . ?
C25 C26 C27 116(2) . . ?
C25 C26 H26 121.9 . . ?
C27 C26 H26 121.9 . . ?
C28 C27 C26 122(3) . . ?
C28 C27 H27 118.9 . . ?
C26 C27 H27 118.9 . . ?
C27 C28 C29 125(3) . . ?
C27 C28 H28 117.5 . . ?
C29 C28 H28 117.5 . . ?
C30 C29 C28 114(3) . . ?
C30 C29 H29 123.2 . . ?
C28 C29 H29 123.2 . . ?
C29 C30 C25 123(2) . . ?
C29 C30 H30 118.7 . . ?
C25 C30 H30 118.7 . . ?
C32 C31 C36 119.5(12) . . ?
C32 C31 S6 118.1(10) . . ?
C36 C31 S6 122.4(11) . . ?
C31 C32 C33 120.8(13) . . ?
C31 C32 H32 119.6 . . ?
C33 C32 H32 119.6 . . ?
C34 C33 C32 120.6(14) . . ?
C34 C33 H33 119.7 . . ?
C32 C33 H33 119.7 . . ?
C35 C34 C33 118.4(13) . . ?
C35 C34 H34 120.8 . . ?
C33 C34 H34 120.8 . . ?
C34 C35 C36 121.6(14) . . ?
C34 C35 H35 119.2 . . ?
C36 C35 H35 119.2 . . ?
C31 C36 C35 119.1(14) . . ?
C31 C36 H36 120.5 . . ?
C35 C36 H36 120.5 . . ?
C42 C37 C38 120.6(13) . . ?
C42 C37 S7 117.6(11) . . ?
C38 C37 S7 121.8(11) . . ?
C37 C38 C39 119.5(14) . . ?
C37 C38 H38 120.3 . . ?
C39 C38 H38 120.3 . . ?
C40 C39 C38 120.3(15) . . ?
C40 C39 H39 119.9 . . ?
C38 C39 H39 119.9 . . ?
C41 C40 C39 119.0(14) . . ?
C41 C40 H40 120.5 . . ?
C39 C40 H40 120.5 . . ?
C40 C41 C42 121.8(16) . . ?
C40 C41 H41 119.1 . . ?
C42 C41 H41 119.1 . . ?
C37 C42 C41 118.8(15) . . ?
C37 C42 H42 120.6 . . ?
C41 C42 H42 120.6 . . ?
C44 C43 C48 119.4(13) . . ?
C44 C43 S8 122.9(11) . . ?
C48 C43 S8 117.6(10) . . ?
C43 C44 C45 118.4(15) . . ?
C43 C44 H44 120.8 . . ?
C45 C44 H44 120.8 . . ?
C46 C45 C44 122.6(16) . . ?
C46 C45 H45 118.7 . . ?
C44 C45 H45 118.7 . . ?
C47 C46 C45 119.7(15) . . ?
C47 C46 H46 120.1 . . ?
C45 C46 H46 120.1 . . ?
C46 C47 C48 118.6(15) . . ?
C46 C47 H47 120.7 . . ?
C48 C47 H47 120.7 . . ?
C43 C48 C47 121.0(13) . . ?
C43 C48 H48 119.5 . . ?
C47 C48 H48 119.5 . . ?
C50 C49 C54 120.1(13) . . ?
C50 C49 S9 123.3(10) . . ?
C54 C49 S9 116.6(11) . . ?
C49 C50 C51 117.6(13) . . ?
C49 C50 H50 121.2 . . ?
C51 C50 H50 121.2 . . ?
C52 C51 C50 123.1(16) . . ?
C52 C51 H51 118.5 . . ?
C50 C51 H51 118.5 . . ?
C51 C52 C53 119.2(14) . . ?
C51 C52 H52 120.4 . . ?
C53 C52 H52 120.4 . . ?
C52 C53 C54 121.3(14) . . ?
C52 C53 H53 119.3 . . ?
C54 C53 H53 119.3 . . ?
C49 C54 C53 118.6(15) . . ?
C49 C54 H54 120.7 . . ?
C53 C54 H54 120.7 . . ?
C56 C55 C60 120.4(15) . . ?
C56 C55 S10 119.4(13) . . ?
C60 C55 S10 119.9(12) . . ?
C55 C56 C57 117.4(19) . . ?
C55 C56 H56 121.3 . . ?
C57 C56 H56 121.3 . . ?
C58 C57 C56 122.2(18) . . ?
C58 C57 H57 118.9 . . ?
C56 C57 H57 118.9 . . ?
C59 C58 C57 116.5(17) . . ?
C59 C58 H58 121.8 . . ?
C57 C58 H58 121.8 . . ?
C58 C59 C60 124(2) . . ?
C58 C59 H59 118.0 . . ?
C60 C59 H59 118.0 . . ?
C59 C60 C55 120(2) . . ?
C59 C60 H60 120.2 . . ?
C55 C60 H60 120.2 . . ?
C62 C61 C66 117.4(13) . . ?
C62 C61 S11 121.8(12) . . ?
C66 C61 S11 120.8(12) . . ?
C61 C62 C63 123.2(15) . . ?
C61 C62 H62 118.4 . . ?
C63 C62 H62 118.4 . . ?
C64 C63 C62 116.7(17) . . ?
C64 C63 H63 121.6 . . ?
C62 C63 H63 121.6 . . ?
C63 C64 C65 121.4(15) . . ?
C63 C64 H64 119.3 . . ?
C65 C64 H64 119.3 . . ?
C66 C65 C64 119.9(16) . . ?
C66 C65 H65 120.1 . . ?
C64 C65 H65 120.1 . . ?
C65 C66 C61 121.3(16) . . ?
C65 C66 H66 119.3 . . ?
C61 C66 H66 119.3 . . ?
C68 C67 C72 119.3(12) . . ?
C68 C67 S12 122.9(10) . . ?
C72 C67 S12 117.8(10) . . ?
C69 C68 C67 120.3(13) . . ?
C69 C68 H68 119.8 . . ?
C67 C68 H68 119.8 . . ?
C70 C69 C68 121.6(14) . . ?
C70 C69 H69 119.2 . . ?
C68 C69 H69 119.2 . . ?
C69 C70 C71 119.5(13) . . ?
C69 C70 H70 120.3 . . ?
C71 C70 H70 120.3 . . ?
C70 C71 C72 120.0(13) . . ?
C70 C71 H71 120.0 . . ?
C72 C71 H71 120.0 . . ?
C67 C72 C71 119.2(13) . . ?
C67 C72 H72 120.4 . . ?
C71 C72 H72 120.4 . . ?
C74 C73 C78 119.2(14) . . ?
C74 C73 S13 123.2(11) . . ?
C78 C73 S13 117.5(11) . . ?
C75 C74 C73 118.7(15) . . ?
C75 C74 H74 120.7 . . ?
C73 C74 H74 120.7 . . ?
C74 C75 C76 122.9(14) . . ?
C74 C75 H75 118.6 . . ?
C76 C75 H75 118.6 . . ?
C77 C76 C75 117.0(15) . . ?
C77 C76 H76 121.5 . . ?
C75 C76 H76 121.5 . . ?
C78 C77 C76 122.8(18) . . ?
C78 C77 H77 118.6 . . ?
C76 C77 H77 118.6 . . ?
C77 C78 C73 119.4(16) . . ?
C77 C78 H78 120.3 . . ?
C73 C78 H78 120.3 . . ?
C84 C79 C80 121.4(15) . . ?
C84 C79 S14 123.2(12) . . ?
C80 C79 S14 115.3(13) . . ?
C81 C80 C79 120(2) . . ?
C81 C80 H80 120.1 . . ?
C79 C80 H80 120.1 . . ?
C80 C81 C82 118.9(19) . . ?
C80 C81 H81 120.5 . . ?
C82 C81 H81 120.5 . . ?
C83 C82 C81 121.3(18) . . ?
C83 C82 H82 119.4 . . ?
C81 C82 H82 119.4 . . ?
C82 C83 C84 119.1(17) . . ?
C82 C83 H83 120.5 . . ?
C84 C83 H83 120.5 . . ?
C79 C84 C83 119.4(15) . . ?
C79 C84 H84 120.3 . . ?
C83 C84 H84 120.3 . . ?
N1 C85 C86 121.6(15) . . ?
N1 C85 H85 119.2 . . ?
C86 C85 H85 119.2 . . ?
C87 C86 C85 120.4(15) . . ?
C87 C86 H86 119.8 . . ?
C85 C86 H86 119.8 . . ?
C86 C87 C88 118.2(14) . . ?
C86 C87 C90 119.2(18) . . ?
C88 C87 C90 122.6(19) . . ?
C87 C88 C89 121.2(16) . . ?
C87 C88 H88 119.4 . . ?
C89 C88 H88 119.4 . . ?
C88 C89 N1 120.4(17) . . ?
C88 C89 H89 119.8 . . ?
N1 C89 H89 119.8 . . ?
C87 C90 H90A 109.5 . . ?
C87 C90 H90B 109.5 . . ?
H90A C90 H90B 109.5 . . ?
C87 C90 H90C 109.5 . . ?
H90A C90 H90C 109.5 . . ?
H90B C90 H90C 109.5 . . ?
N2 C91 C92 122.6(14) . . ?
N2 C91 H91 118.7 . . ?
C92 C91 H91 118.7 . . ?
C93 C92 C91 119.8(15) . . ?
C93 C92 H92 120.1 . . ?
C91 C92 H92 120.1 . . ?
C92 C93 C94 116.4(13) . . ?
C92 C93 C96 120.9(15) . . ?
C94 C93 C96 122.7(14) . . ?
C95 C94 C93 121.3(14) . . ?
C95 C94 H94 119.4 . . ?
C93 C94 H94 119.4 . . ?
N2 C95 C94 123.3(14) . . ?
N2 C95 H95 118.3 . . ?
C94 C95 H95 118.3 . . ?
C93 C96 H96A 109.5 . . ?
C93 C96 H96B 109.5 . . ?
H96A C96 H96B 109.5 . . ?
C93 C96 H96C 109.5 . . ?
H96A C96 H96C 109.5 . . ?
H96B C96 H96C 109.5 . . ?

loop_
_geom_bond_atom_site_label_1
_geom_bond_atom_site_label_2
_geom_bond_distance
_geom_bond_site_symmetry_2
_geom_bond_publ_flag
Zn1 S2 2.278(4) . ?
Zn1 S4 2.386(3) . ?
Zn1 S3 2.388(3) . ?
Zn1 S1 2.395(3) . ?
Zn2 S15 2.334(3) . ?
Zn2 S1 2.335(3) . ?
Zn2 S13 2.346(3) . ?
Zn2 S5 2.376(3) . ?
Zn3 S15 2.330(3) . ?
Zn3 S4 2.331(3) . ?
Zn3 S7 2.336(3) . ?
Zn3 S6 2.356(3) . ?
Zn4 N2 2.041(10) . ?
Zn4 S7 2.341(3) . ?
Zn4 S9 2.342(3) . ?
Zn4 S8 2.359(3) . ?
Zn5 S10 2.324(3) . ?
Zn5 S15 2.328(3) . ?
Zn5 S14 2.355(4) . ?
Zn5 S8 2.356(3) . ?
Zn6 S12 2.319(3) . ?
Zn6 S3 2.328(3) . ?
Zn6 S15 2.342(3) . ?
Zn6 S9 2.356(3) . ?
Zn7 S11 2.277(4) . ?
Zn7 S13 2.385(3) . ?
Zn7 S12 2.386(3) . ?
Zn7 S10 2.404(4) . ?
Zn8 N1 2.039(11) . ?
Zn8 S5 2.328(4) . ?
Zn8 S6 2.336(3) . ?
Zn8 S14 2.366(4) . ?
S1 C1 1.795(13) . ?
S2 C7 1.728(15) . ?
S3 C13 1.781(13) . ?
S4 C19 1.826(15) . ?
S5 C25 1.784(17) . ?
S6 C31 1.788(13) . ?
S7 C37 1.784(14) . ?
S8 C43 1.785(13) . ?
S9 C49 1.793(13) . ?
S10 C55 1.779(13) . ?
S11 C61 1.752(14) . ?
S12 C67 1.787(12) . ?
S13 C73 1.798(14) . ?
S14 C79 1.795(15) . ?
N1 C85 1.335(18) . ?
N1 C89 1.378(19) . ?
N2 C95 1.336(17) . ?
N2 C91 1.349(19) . ?
C1 C2 1.35(2) . ?
C1 C6 1.38(2) . ?
C2 C3 1.40(2) . ?
C2 H2 0.9300 . ?
C3 C4 1.39(3) . ?
C3 H3 0.9300 . ?
C4 C5 1.33(4) . ?
C4 H4 0.9300 . ?
C5 C6 1.39(3) . ?
C5 H5 0.9300 . ?
C6 H6 0.9300 . ?
C7 C12 1.36(2) . ?
C7 C8 1.41(2) . ?
C8 C9 1.42(2) . ?
C8 H8 0.9300 . ?
C9 C10 1.37(3) . ?
C9 H9 0.9300 . ?
C10 C11 1.52(3) . ?
C10 H10A 0.9300 . ?
C11 C12 1.39(3) . ?
C11 H11A 0.9300 . ?
C12 H12 0.9300 . ?
C13 C14 1.393(17) . ?
C13 C18 1.41(2) . ?
C14 C15 1.41(2) . ?
C14 H14 0.9300 . ?
C15 C16 1.36(2) . ?
C15 H15 0.9300 . ?
C16 C17 1.39(2) . ?
C16 H16 0.9300 . ?
C17 C18 1.37(2) . ?
C17 H17 0.9300 . ?
C18 H18 0.9300 . ?
C19 C24 1.37(2) . ?
C19 C20 1.37(2) . ?
C20 C21 1.36(2) . ?
C20 H20 0.9300 . ?
C21 C22 1.42(3) . ?
C21 H21 0.9300 . ?
C22 C23 1.34(3) . ?
C22 H22 0.9300 . ?
C23 C24 1.40(2) . ?
C23 H23 0.9300 . ?
C24 H24 0.9300 . ?
C25 C26 1.36(2) . ?
C25 C30 1.43(3) . ?
C26 C27 1.49(3) . ?
C26 H26 0.9300 . ?
C27 C28 1.21(4) . ?
C27 H27 0.9300 . ?
C28 C29 1.46(4) . ?
C28 H28 0.9300 . ?
C29 C30 1.38(2) . ?
C29 H29 0.9300 . ?
C30 H30 0.9300 . ?
C31 C32 1.37(2) . ?
C31 C36 1.391(19) . ?
C32 C33 1.39(2) . ?
C32 H32 0.9300 . ?
C33 C34 1.38(2) . ?
C33 H33 0.9300 . ?
C34 C35 1.37(2) . ?
C34 H34 0.9300 . ?
C35 C36 1.39(2) . ?
C35 H35 0.9300 . ?
C36 H36 0.9300 . ?
C37 C42 1.38(2) . ?
C37 C38 1.39(2) . ?
C38 C39 1.394(19) . ?
C38 H38 0.9300 . ?
C39 C40 1.39(2) . ?
C39 H39 0.9300 . ?
C40 C41 1.38(2) . ?
C40 H40 0.9300 . ?
C41 C42 1.39(2) . ?
C41 H41 0.9300 . ?
C42 H42 0.9300 . ?
C43 C44 1.381(19) . ?
C43 C48 1.384(19) . ?
C44 C45 1.39(2) . ?
C44 H44 0.9300 . ?
C45 C46 1.37(3) . ?
C45 H45 0.9300 . ?
C46 C47 1.36(3) . ?
C46 H46 0.9300 . ?
C47 C48 1.43(2) . ?
C47 H47 0.9300 . ?
C48 H48 0.9300 . ?
C49 C50 1.39(2) . ?
C49 C54 1.408(18) . ?
C50 C51 1.41(2) . ?
C50 H50 0.9300 . ?
C51 C52 1.35(2) . ?
C51 H51 0.9300 . ?
C52 C53 1.35(3) . ?
C52 H52 0.9300 . ?
C53 C54 1.41(2) . ?
C53 H53 0.9300 . ?
C54 H54 0.9300 . ?
C55 C56 1.35(2) . ?
C55 C60 1.38(2) . ?
C56 C57 1.43(3) . ?
C56 H56 0.9300 . ?
C57 C58 1.38(3) . ?
C57 H57 0.9300 . ?
C58 C59 1.33(3) . ?
C58 H58 0.9300 . ?
C59 C60 1.36(2) . ?
C59 H59 0.9300 . ?
C60 H60 0.9300 . ?
C61 C62 1.41(2) . ?
C61 C66 1.41(2) . ?
C62 C63 1.42(2) . ?
C62 H62 0.9300 . ?
C63 C64 1.40(2) . ?
C63 H63 0.9300 . ?
C64 C65 1.42(3) . ?
C64 H64 0.9300 . ?
C65 C66 1.38(2) . ?
C65 H65 0.9300 . ?
C66 H66 0.9300 . ?
C67 C68 1.389(18) . ?
C67 C72 1.405(19) . ?
C68 C69 1.38(2) . ?
C68 H68 0.9300 . ?
C69 C70 1.36(2) . ?
C69 H69 0.9300 . ?
C70 C71 1.40(2) . ?
C70 H70 0.9300 . ?
C71 C72 1.406(18) . ?
C71 H71 0.9300 . ?
C72 H72 0.9300 . ?
C73 C74 1.387(19) . ?
C73 C78 1.40(2) . ?
C74 C75 1.37(2) . ?
C74 H74 0.9300 . ?
C75 C76 1.38(3) . ?
C75 H75 0.9300 . ?
C76 C77 1.37(3) . ?
C76 H76 0.9300 . ?
C77 C78 1.35(2) . ?
C77 H77 0.9300 . ?
C78 H78 0.9300 . ?
C79 C84 1.36(2) . ?
C79 C80 1.40(2) . ?
C80 C81 1.37(3) . ?
C80 H80 0.9300 . ?
C81 C82 1.42(3) . ?
C81 H81 0.9300 . ?
C82 C83 1.36(3) . ?
C82 H82 0.9300 . ?
C83 C84 1.42(2) . ?
C83 H83 0.9300 . ?
C84 H84 0.9300 . ?
C85 C86 1.40(2) . ?
C85 H85 0.9300 . ?
C86 C87 1.34(3) . ?
C86 H86 0.9300 . ?
C87 C88 1.37(3) . ?
C87 C90 1.53(2) . ?
C88 C89 1.37(2) . ?
C88 H88 0.9300 . ?
C89 H89 0.9300 . ?
C90 H90A 0.9600 . ?
C90 H90B 0.9600 . ?
C90 H90C 0.9600 . ?
C91 C92 1.38(2) . ?
C91 H91 0.9300 . ?
C92 C93 1.37(2) . ?
C92 H92 0.9300 . ?
C93 C94 1.38(2) . ?
C93 C96 1.49(2) . ?
C94 C95 1.34(2) . ?
C94 H94 0.9300 . ?
C95 H95 0.9300 . ?
C96 H96A 0.9600 . ?
C96 H96B 0.9600 . ?
C96 H96C 0.9600 . ?
